data_7113023
loop_
_publ_author_name
'Yang, Yi'
'Lv, Kui'
'Wang, Lingfang'
'Wang, Yang'
'Cui, Dongmei'

_publ_section_title
;
 Isoprene polymerization with aminopyridinato ligand supported rare-earth
 metal complexes. Switching of the regio- and stereoselectivity.
;
_journal_issue 33
_journal_name_full 'Chemical communications (Cambridge, England)'
_journal_page_first 6150
_journal_page_last 6152
_journal_paper_doi 10.1039/c0cc00297f
_journal_volume 46
_journal_year 2010
_chemical_formula_sum 'C42 H47 Lu N4 O P2 Si'
_chemical_formula_weight 888.84
_chemical_name_systematic
;
?
;
_space_group_IT_number 145
_symmetry_cell_setting trigonal
_symmetry_space_group_name_Hall 'P 32'
_symmetry_space_group_name_H-M 'P 32'
_atom_sites_solution_hydrogens geom
_atom_sites_solution_primary direct
_atom_sites_solution_secondary difmap
_audit_creation_method SHELXL-97
_cell_angle_alpha 90.00
_cell_angle_beta 90.00
_cell_angle_gamma 120.00
_cell_formula_units_Z 3
_cell_length_a 18.0407(6)
_cell_length_b 18.0407(6)
_cell_length_c 11.0329(7)
_cell_measurement_reflns_used 5799
_cell_measurement_temperature 187(2)
_cell_measurement_theta_max 23.84
_cell_measurement_theta_min 2.26
_cell_volume 3109.8(2)
_computing_cell_refinement 'Bruker SMART'
_computing_data_collection 'Bruker SMART'
_computing_data_reduction 'Bruker SAINT'
_computing_molecular_graphics 'Bruker SHELXTL'
_computing_publication_material 'Bruker SHELXTL'
_computing_structure_refinement 'SHELXL-97 (Sheldrick, 1997)'
_computing_structure_solution 'SHELXS-97 (Sheldrick, 1990)'
_diffrn_ambient_temperature 187(2)
_diffrn_measured_fraction_theta_full 1.000
_diffrn_measured_fraction_theta_max 1.000
_diffrn_measurement_device_type 'Bruker APEX CCD area detector'
_diffrn_measurement_method '\f and \w scans'
_diffrn_radiation_monochromator graphite
_diffrn_radiation_source 'fine-focus sealed tube'
_diffrn_radiation_type MoK\a
_diffrn_radiation_wavelength 0.71073
_diffrn_reflns_av_R_equivalents 0.0341
_diffrn_reflns_av_sigmaI/netI 0.0501
_diffrn_reflns_limit_h_max 21
_diffrn_reflns_limit_h_min -21
_diffrn_reflns_limit_k_max 21
_diffrn_reflns_limit_k_min -21
_diffrn_reflns_limit_l_max 13
_diffrn_reflns_limit_l_min -9
_diffrn_reflns_number 16705
_diffrn_reflns_theta_full 25.35
_diffrn_reflns_theta_max 25.35
_diffrn_reflns_theta_min 1.30
_exptl_absorpt_coefficient_mu 2.523
_exptl_absorpt_correction_T_max 0.7919
_exptl_absorpt_correction_T_min 0.4862
_exptl_absorpt_correction_type multi-scan
_exptl_absorpt_process_details '(SADABS; Sheldrick, 1996)'
_exptl_crystal_density_diffrn 1.424
_exptl_crystal_density_method 'not measured'
_exptl_crystal_F_000 1350
_exptl_crystal_size_max 0.33
_exptl_crystal_size_mid 0.12
_exptl_crystal_size_min 0.10
_refine_diff_density_max 1.449
_refine_diff_density_min -0.708
_refine_diff_density_rms 0.086
_refine_ls_abs_structure_details 'Flack H D (1983), Acta Cryst. A39, 876-881'
_refine_ls_abs_structure_Flack -0.021(9)
_refine_ls_extinction_method none
_refine_ls_goodness_of_fit_ref 1.047
_refine_ls_hydrogen_treatment constr
_refine_ls_matrix_type full
_refine_ls_number_parameters 484
_refine_ls_number_reflns 6693
_refine_ls_number_restraints 41
_refine_ls_restrained_S_all 1.050
_refine_ls_R_factor_all 0.0435
_refine_ls_R_factor_gt 0.0398
_refine_ls_shift/su_max 0.004
_refine_ls_shift/su_mean 0.000
_refine_ls_structure_factor_coef Fsqd
_refine_ls_weighting_details 'calc w=1/[\s^2^(Fo^2^)+(0.0454P)^2^+0.0000P] where P=(Fo^2^+2Fc^2^)/3'
_refine_ls_weighting_scheme calc
_refine_ls_wR_factor_gt 0.0886
_refine_ls_wR_factor_ref 0.0903
_reflns_number_gt 6268
_reflns_number_total 6693
_reflns_threshold_expression >2\s(I)
_cod_data_source_file c0cc00297f.txt
_cod_data_source_block 1a
_cod_depositor_comments
;
The following automatic conversions were performed:

'_symmetry_cell_setting' value 'Trigonal' changed to 'trigonal'
according to
/usr/data/users/saulius/automatic-downloads/retrospective/RSC/lib/dictionaries/cif_core.dic
dictionary named 'cif_core.dic' version 2.4.2 from 2011-04-26.

Automatic conversion script
Id: cif_fix_values 2281 2013-09-26 08:29:07Z andrius 
;
_cod_original_sg_symbol_H-M P3(2)
_cod_database_code 7113023

loop_
_symmetry_equiv_pos_as_xyz
'x, y, z'
'-y, x-y, z+2/3'
'-x+y, -x, z+1/3'

loop_
_atom_site_label
_atom_site_type_symbol
_atom_site_fract_x
_atom_site_fract_y
_atom_site_fract_z
_atom_site_U_iso_or_equiv
_atom_site_adp_type
_atom_site_occupancy
_atom_site_symmetry_multiplicity
_atom_site_calc_flag
_atom_site_refinement_flags
_atom_site_disorder_assembly
_atom_site_disorder_group
Lu Lu 0.320974(16) 0.33138(3) 0.10292(6) 0.04960(10) Uani 1 1 d . . .
P1 P 0.20108(12) 0.32130(10) -0.19088(16) 0.0463(4) Uani 1 1 d . . .
P2 P 0.21272(11) 0.34506(11) 0.39327(16) 0.0454(4) Uani 1 1 d . . .
N1 N 0.2353(4) 0.1870(3) 0.0473(4) 0.0468(13) Uani 1 1 d . A .
N2 N 0.2219(4) 0.2874(3) -0.0583(5) 0.0432(13) Uani 1 1 d . A .
N3 N 0.3823(3) 0.4778(3) 0.1546(5) 0.0457(12) Uani 1 1 d . A .
N4 N 0.2689(3) 0.3775(3) 0.2600(5) 0.0433(13) Uani 1 1 d . A .
C1 C 0.2169(5) 0.1056(5) 0.0689(7) 0.058(2) Uani 1 1 d . . .
H1 H 0.2403 0.0947 0.1392 0.070 Uiso 1 1 calc R A .
C2 C 0.1665(4) 0.0386(4) -0.0054(7) 0.0529(17) Uani 1 1 d . . .
H2 H 0.1558 -0.0176 0.0113 0.064 Uiso 1 1 calc R . .
C3 C 0.1316(4) 0.0555(4) -0.1058(6) 0.0507(16) Uani 1 1 d . . .
H3 H 0.0968 0.0103 -0.1599 0.061 Uiso 1 1 calc R A .
C4 C 0.1464(4) 0.1360(4) -0.1285(7) 0.0536(18) Uani 1 1 d . A .
H4 H 0.1213 0.1467 -0.1970 0.064 Uiso 1 1 calc R . .
C5 C 0.1993(4) 0.2032(4) -0.0495(6) 0.0406(13) Uani 1 1 d . A .
C6 C 0.2809(4) 0.4357(4) -0.1912(6) 0.0445(15) Uani 1 1 d . . .
C7 C 0.2858(4) 0.4923(4) -0.0999(6) 0.0527(17) Uani 1 1 d . . .
H7 H 0.2466 0.4719 -0.0340 0.063 Uiso 1 1 calc R A .
C8 C 0.3472(4) 0.5770(4) -0.1062(7) 0.0542(18) Uani 1 1 d . . .
H8 H 0.3510 0.6145 -0.0430 0.065 Uiso 1 1 calc R . .
C9 C 0.4026(4) 0.6085(4) -0.2001(7) 0.0595(19) Uani 1 1 d . . .
H9 H 0.4451 0.6674 -0.2017 0.071 Uiso 1 1 calc R A .
C10 C 0.3978(4) 0.5564(5) -0.2917(8) 0.065(2) Uani 1 1 d . . .
H10 H 0.4360 0.5790 -0.3584 0.078 Uiso 1 1 calc R . .
C11 C 0.3370(4) 0.4700(4) -0.2884(7) 0.0556(17) Uani 1 1 d . . .
H11 H 0.3336 0.4339 -0.3533 0.067 Uiso 1 1 calc R A .
C12 C 0.1068(4) 0.3303(4) -0.1552(7) 0.0515(18) Uani 1 1 d . . .
C13 C 0.0790(5) 0.3689(5) -0.2387(8) 0.076(2) Uani 1 1 d . . .
H13 H 0.1118 0.3926 -0.3102 0.091 Uiso 1 1 calc R A .
C14 C 0.0068(6) 0.3743(6) -0.2227(11) 0.094(3) Uani 1 1 d . . .
H14 H -0.0077 0.4052 -0.2783 0.112 Uiso 1 1 calc R . .
C15 C -0.0444(6) 0.3339(6) -0.1242(11) 0.095(3) Uani 1 1 d . . .
H15 H -0.0957 0.3354 -0.1118 0.113 Uiso 1 1 calc R A .
C16 C -0.0210(5) 0.2919(6) -0.0450(10) 0.085(3) Uani 1 1 d . . .
H16 H -0.0579 0.2621 0.0209 0.103 Uiso 1 1 calc R . .
C17 C 0.0534(5) 0.2911(4) -0.0567(7) 0.064(2) Uani 1 1 d . . .
H17 H 0.0691 0.2635 0.0029 0.076 Uiso 1 1 calc R A .
C18 C 0.4459(4) 0.5578(5) 0.1343(6) 0.0524(18) Uani 1 1 d . . .
H18 H 0.4822 0.5676 0.0667 0.063 Uiso 1 1 calc R A .
C19 C 0.4611(4) 0.6245(4) 0.2035(7) 0.0528(17) Uani 1 1 d . . .
H19 H 0.5069 0.6801 0.1848 0.063 Uiso 1 1 calc R . .
C20 C 0.4091(4) 0.6117(4) 0.3034(7) 0.0540(18) Uani 1 1 d . . .
H20 H 0.4188 0.6584 0.3538 0.065 Uiso 1 1 calc R A .
C21 C 0.3435(4) 0.5304(4) 0.3282(7) 0.0513(17) Uani 1 1 d . A .
H21 H 0.3076 0.5202 0.3966 0.062 Uiso 1 1 calc R . .
C22 C 0.3296(4) 0.4618(4) 0.2508(6) 0.0398(13) Uani 1 1 d . A .
C23 C 0.1097(4) 0.3360(4) 0.3583(7) 0.0496(17) Uani 1 1 d . . .
C24 C 0.0956(5) 0.3738(5) 0.2568(7) 0.0608(19) Uani 1 1 d . . .
H24 H 0.1393 0.4022 0.1980 0.073 Uiso 1 1 calc R A .
C25 C 0.0183(6) 0.3693(6) 0.2430(10) 0.087(3) Uani 1 1 d . . .
H25 H 0.0090 0.3949 0.1737 0.104 Uiso 1 1 calc R . .
C26 C -0.0450(6) 0.3301(6) 0.3239(11) 0.098(3) Uani 1 1 d . . .
H26 H -0.0977 0.3291 0.3121 0.117 Uiso 1 1 calc R A .
C27 C -0.0341(6) 0.2917(6) 0.4231(11) 0.094(3) Uani 1 1 d . . .
H27 H -0.0799 0.2612 0.4784 0.112 Uiso 1 1 calc R . .
C28 C 0.0441(5) 0.2975(5) 0.4425(8) 0.073(2) Uani 1 1 d . . .
H28 H 0.0533 0.2747 0.5150 0.088 Uiso 1 1 calc R A .
C29 C 0.1787(4) 0.2308(4) 0.3937(6) 0.0448(15) Uani 1 1 d . . .
C30 C 0.1274(4) 0.1749(4) 0.3038(6) 0.0471(15) Uani 1 1 d . . .
H30 H 0.1092 0.1958 0.2378 0.057 Uiso 1 1 calc R A .
C31 C 0.1023(5) 0.0883(5) 0.3094(7) 0.059(2) Uani 1 1 d . . .
H31 H 0.0681 0.0509 0.2465 0.071 Uiso 1 1 calc R . .
C32 C 0.1262(5) 0.0571(4) 0.4034(7) 0.0603(19) Uani 1 1 d . . .
H32 H 0.1090 -0.0019 0.4060 0.072 Uiso 1 1 calc R A .
C33 C 0.1753(5) 0.1104(5) 0.4952(8) 0.071(2) Uani 1 1 d . . .
H33 H 0.1913 0.0881 0.5619 0.085 Uiso 1 1 calc R . .
C34 C 0.2019(4) 0.1979(4) 0.4904(7) 0.0572(18) Uani 1 1 d . . .
H34 H 0.2360 0.2347 0.5539 0.069 Uiso 1 1 calc R A .
Si1 Si 0.4835(2) 0.3390(2) 0.3247(4) 0.0725(11) Uani 0.60 1 d PD A 1
C35 C 0.3898(8) 0.2681(8) 0.2319(13) 0.095(3) Uani 0.60 1 d PD A 1
H35A H 0.3453 0.2263 0.2872 0.114 Uiso 0.60 1 calc PR A 1
H35B H 0.4067 0.2354 0.1777 0.114 Uiso 0.60 1 calc PR A 1
C36 C 0.4549(9) 0.3983(8) 0.4383(11) 0.095(3) Uani 0.60 1 d PD A 1
H36A H 0.4335 0.4315 0.3959 0.114 Uiso 0.60 1 calc PR A 1
H36B H 0.5059 0.4370 0.4855 0.114 Uiso 0.60 1 calc PR A 1
H36C H 0.4105 0.3572 0.4930 0.114 Uiso 0.60 1 calc PR A 1
C37 C 0.5256(8) 0.2773(8) 0.4076(12) 0.095(3) Uani 0.60 1 d PD A 1
H37A H 0.4788 0.2297 0.4516 0.114 Uiso 0.60 1 calc PR A 1
H37B H 0.5698 0.3151 0.4653 0.114 Uiso 0.60 1 calc PR A 1
H37C H 0.5505 0.2547 0.3495 0.114 Uiso 0.60 1 calc PR A 1
C38 C 0.5730(6) 0.4209(7) 0.2276(11) 0.095(3) Uani 0.60 1 d PD A 1
H38A H 0.5897 0.3917 0.1679 0.114 Uiso 0.60 1 calc PR A 1
H38B H 0.6223 0.4576 0.2789 0.114 Uiso 0.60 1 calc PR A 1
H38C H 0.5537 0.4560 0.1854 0.114 Uiso 0.60 1 calc PR A 1
O1 O 0.3976(9) 0.3139(9) 0.2407(12) 0.078(5) Uani 0.40 1 d PD A 2
C43 C 0.3792(19) 0.2350(9) 0.300(2) 0.137(7) Uani 0.40 1 d PD A 2
H43A H 0.3950 0.2011 0.2460 0.164 Uiso 0.40 1 calc PR A 2
H43B H 0.3172 0.2004 0.3176 0.164 Uiso 0.40 1 calc PR A 2
C44 C 0.430(2) 0.2568(13) 0.416(2) 0.137(7) Uani 0.40 1 d PD A 2
H44A H 0.4625 0.2259 0.4205 0.164 Uiso 0.40 1 calc PR A 2
H44B H 0.3917 0.2409 0.4870 0.164 Uiso 0.40 1 calc PR A 2
C45 C 0.4909(19) 0.3526(14) 0.413(2) 0.137(7) Uani 0.40 1 d PD A 2
H45A H 0.4849 0.3796 0.4878 0.164 Uiso 0.40 1 calc PR A 2
H45B H 0.5509 0.3653 0.4070 0.164 Uiso 0.40 1 calc PR A 2
C46 C 0.4675(19) 0.3861(9) 0.304(2) 0.137(7) Uani 0.40 1 d PD A 2
H46A H 0.4493 0.4273 0.3290 0.164 Uiso 0.40 1 calc PR A 2
H46B H 0.5175 0.4160 0.2494 0.164 Uiso 0.40 1 calc PR A 2
Si2 Si 0.4774(4) 0.3273(4) -0.1219(6) 0.0689(16) Uani 0.40 1 d PD A 1
C39 C 0.4546(15) 0.3991(12) -0.0292(18) 0.101(4) Uani 0.40 1 d PD A 1
H39A H 0.4506 0.4401 -0.0846 0.121 Uiso 0.40 1 calc PR A 1
H39B H 0.5046 0.4328 0.0243 0.121 Uiso 0.40 1 calc PR A 1
C40 C 0.5819(8) 0.3894(11) -0.2028(17) 0.101(4) Uani 0.40 1 d PD A 1
H40A H 0.5885 0.3520 -0.2610 0.121 Uiso 0.40 1 calc PR A 1
H40B H 0.6288 0.4111 -0.1438 0.121 Uiso 0.40 1 calc PR A 1
H40C H 0.5833 0.4375 -0.2460 0.121 Uiso 0.40 1 calc PR A 1
C41 C 0.3904(10) 0.2704(12) -0.2366(16) 0.101(4) Uani 0.40 1 d PD A 1
H41A H 0.3366 0.2320 -0.1951 0.121 Uiso 0.40 1 calc PR A 1
H41B H 0.4057 0.2370 -0.2907 0.121 Uiso 0.40 1 calc PR A 1
H41C H 0.3835 0.3124 -0.2842 0.121 Uiso 0.40 1 calc PR A 1
C42 C 0.4829(13) 0.2454(10) -0.0234(15) 0.101(4) Uani 0.40 1 d PD A 1
H42A H 0.4264 0.2077 0.0122 0.121 Uiso 0.40 1 calc PR A 1
H42B H 0.5247 0.2744 0.0415 0.121 Uiso 0.40 1 calc PR A 1
H42C H 0.5003 0.2114 -0.0724 0.121 Uiso 0.40 1 calc PR A 1
O2 O 0.4174(6) 0.3528(6) -0.0394(9) 0.080(3) Uani 0.60 1 d PD A 2
C47 C 0.4792(12) 0.4320(6) -0.0952(16) 0.123(4) Uani 0.60 1 d PD A 2
H47A H 0.5272 0.4654 -0.0387 0.147 Uiso 0.60 1 calc PR A 2
H47B H 0.4522 0.4666 -0.1155 0.147 Uiso 0.60 1 calc PR A 2
C48 C 0.5118(13) 0.4112(8) -0.2091(14) 0.123(4) Uani 0.60 1 d PD A 2
H48A H 0.5751 0.4440 -0.2115 0.147 Uiso 0.60 1 calc PR A 2
H48B H 0.4895 0.4255 -0.2820 0.147 Uiso 0.60 1 calc PR A 2
C49 C 0.4797(13) 0.3160(9) -0.2040(16) 0.123(4) Uani 0.60 1 d PD A 2
H49A H 0.4535 0.2887 -0.2823 0.147 Uiso 0.60 1 calc PR A 2
H49B H 0.5275 0.3055 -0.1866 0.147 Uiso 0.60 1 calc PR A 2
C50 C 0.4149(13) 0.2809(6) -0.1050(17) 0.123(4) Uani 0.60 1 d PD A 2
H50A H 0.3571 0.2439 -0.1395 0.147 Uiso 0.60 1 calc PR A 2
H50B H 0.4279 0.2460 -0.0491 0.147 Uiso 0.60 1 calc PR A 2

loop_
_atom_site_aniso_label
_atom_site_aniso_U_11
_atom_site_aniso_U_22
_atom_site_aniso_U_33
_atom_site_aniso_U_23
_atom_site_aniso_U_13
_atom_site_aniso_U_12
Lu 0.0529(2) 0.05945(18) 0.03847(15) -0.01728(12) -0.0087(2) 0.0296(2)
P1 0.0670(11) 0.0383(9) 0.0318(9) -0.0039(7) -0.0063(8) 0.0249(8)
P2 0.0551(10) 0.0383(9) 0.0304(9) -0.0029(7) 0.0038(8) 0.0141(8)
N1 0.082(4) 0.042(3) 0.024(3) 0.001(2) 0.001(3) 0.036(3)
N2 0.057(4) 0.039(3) 0.040(3) 0.002(2) -0.004(3) 0.029(3)
N3 0.047(3) 0.044(3) 0.032(3) 0.001(2) 0.003(2) 0.012(2)
N4 0.046(3) 0.038(3) 0.031(3) 0.000(2) 0.003(2) 0.009(2)
C1 0.082(5) 0.064(5) 0.040(4) 0.004(4) 0.007(4) 0.044(4)
C2 0.069(4) 0.035(3) 0.060(5) -0.002(3) 0.012(4) 0.030(3)
C3 0.056(4) 0.037(3) 0.059(5) -0.006(3) -0.002(3) 0.023(3)
C4 0.053(4) 0.041(4) 0.062(5) -0.002(3) -0.004(4) 0.019(3)
C5 0.050(3) 0.039(3) 0.033(3) -0.002(3) 0.007(3) 0.021(3)
C6 0.057(4) 0.048(4) 0.034(4) 0.004(3) 0.000(3) 0.031(3)
C7 0.062(4) 0.047(4) 0.043(4) -0.004(3) -0.010(3) 0.022(3)
C8 0.058(4) 0.041(4) 0.055(5) -0.009(3) -0.019(4) 0.019(3)
C9 0.052(4) 0.050(4) 0.052(5) 0.005(3) -0.015(3) 0.008(3)
C10 0.053(4) 0.070(5) 0.064(5) 0.025(4) 0.011(4) 0.024(4)
C11 0.063(4) 0.060(4) 0.050(5) 0.003(3) 0.004(3) 0.036(4)
C12 0.053(4) 0.036(3) 0.054(5) 0.002(3) -0.013(3) 0.013(3)
C13 0.069(5) 0.068(5) 0.081(6) 0.025(4) -0.015(4) 0.026(4)
C14 0.072(6) 0.076(6) 0.136(10) 0.022(6) -0.026(6) 0.039(5)
C15 0.058(5) 0.081(6) 0.149(10) -0.001(6) -0.003(6) 0.037(5)
C16 0.066(5) 0.088(6) 0.104(8) 0.004(6) 0.012(5) 0.039(5)
C17 0.066(5) 0.054(4) 0.063(5) 0.005(4) -0.004(4) 0.024(4)
C18 0.053(4) 0.050(5) 0.033(4) 0.004(3) 0.002(3) 0.010(3)
C19 0.048(4) 0.042(4) 0.052(4) 0.006(3) -0.005(3) 0.010(3)
C20 0.043(4) 0.040(3) 0.074(5) -0.006(3) -0.013(3) 0.017(3)
C21 0.052(4) 0.041(4) 0.058(5) 0.005(3) 0.010(3) 0.021(3)
C22 0.044(3) 0.038(3) 0.034(3) -0.001(3) -0.009(3) 0.018(3)
C23 0.059(4) 0.032(3) 0.052(5) -0.001(3) 0.014(3) 0.018(3)
C24 0.066(5) 0.063(4) 0.057(5) 0.006(4) 0.003(4) 0.034(4)
C25 0.088(7) 0.098(7) 0.096(8) 0.004(6) -0.004(5) 0.063(6)
C26 0.062(5) 0.079(6) 0.162(11) 0.002(7) 0.015(6) 0.042(5)
C27 0.070(6) 0.073(6) 0.146(10) 0.027(6) 0.051(6) 0.042(5)
C28 0.090(6) 0.058(4) 0.076(6) 0.023(4) 0.038(5) 0.039(4)
C29 0.046(4) 0.045(4) 0.034(4) 0.001(3) 0.002(3) 0.016(3)
C30 0.053(4) 0.036(3) 0.043(4) 0.001(3) 0.003(3) 0.015(3)
C31 0.064(5) 0.050(4) 0.062(5) -0.009(4) 0.007(4) 0.027(4)
C32 0.076(5) 0.045(4) 0.066(5) 0.008(4) 0.024(4) 0.034(4)
C33 0.079(5) 0.079(5) 0.069(6) 0.037(5) 0.015(4) 0.050(5)
C34 0.052(4) 0.056(4) 0.051(5) 0.007(3) 0.002(3) 0.017(3)
Si1 0.069(2) 0.061(2) 0.084(3) -0.002(2) -0.026(2) 0.0301(19)
C35 0.078(5) 0.098(6) 0.106(7) -0.007(5) -0.026(5) 0.042(5)
C36 0.078(5) 0.098(6) 0.106(7) -0.007(5) -0.026(5) 0.042(5)
C37 0.078(5) 0.098(6) 0.106(7) -0.007(5) -0.026(5) 0.042(5)
C38 0.078(5) 0.098(6) 0.106(7) -0.007(5) -0.026(5) 0.042(5)
O1 0.073(9) 0.081(10) 0.066(10) -0.007(8) -0.029(7) 0.027(8)
C43 0.160(16) 0.161(16) 0.095(13) -0.037(12) -0.065(12) 0.084(13)
C44 0.160(16) 0.161(16) 0.095(13) -0.037(12) -0.065(12) 0.084(13)
C45 0.160(16) 0.161(16) 0.095(13) -0.037(12) -0.065(12) 0.084(13)
C46 0.160(16) 0.161(16) 0.095(13) -0.037(12) -0.065(12) 0.084(13)
Si2 0.073(4) 0.065(3) 0.068(4) 0.005(3) 0.032(3) 0.035(3)
C39 0.100(10) 0.099(10) 0.098(11) -0.007(8) 0.019(8) 0.047(8)
C40 0.100(10) 0.099(10) 0.098(11) -0.007(8) 0.019(8) 0.047(8)
C41 0.100(10) 0.099(10) 0.098(11) -0.007(8) 0.019(8) 0.047(8)
C42 0.100(10) 0.099(10) 0.098(11) -0.007(8) 0.019(8) 0.047(8)
O2 0.075(6) 0.072(6) 0.088(8) -0.011(5) 0.043(6) 0.032(5)
C47 0.139(9) 0.119(8) 0.102(8) -0.012(7) 0.058(7) 0.058(7)
C48 0.139(9) 0.119(8) 0.102(8) -0.012(7) 0.058(7) 0.058(7)
C49 0.139(9) 0.119(8) 0.102(8) -0.012(7) 0.058(7) 0.058(7)
C50 0.139(9) 0.119(8) 0.102(8) -0.012(7) 0.058(7) 0.058(7)

loop_
_atom_type_symbol
_atom_type_description
_atom_type_scat_dispersion_real
_atom_type_scat_dispersion_imag
_atom_type_scat_source
C C 0.0033 0.0016 'International Tables Vol C Tables 4.2.6.8 and 6.1.1.4'
H H 0.0000 0.0000 'International Tables Vol C Tables 4.2.6.8 and 6.1.1.4'
N N 0.0061 0.0033 'International Tables Vol C Tables 4.2.6.8 and 6.1.1.4'
O O 0.0106 0.0060 'International Tables Vol C Tables 4.2.6.8 and 6.1.1.4'
Si Si 0.0817 0.0704 'International Tables Vol C Tables 4.2.6.8 and 6.1.1.4'
P P 0.1023 0.0942 'International Tables Vol C Tables 4.2.6.8 and 6.1.1.4'
Lu Lu -0.4720 5.8584 'International Tables Vol C Tables 4.2.6.8 and 6.1.1.4'

loop_
_geom_angle_atom_site_label_1
_geom_angle_atom_site_label_2
_geom_angle_atom_site_label_3
_geom_angle
O1 Lu O2 91.1(5)
O1 Lu N4 86.1(5)
O2 Lu N4 152.5(2)
O1 Lu N1 97.7(4)
O2 Lu N1 91.9(3)
N4 Lu N1 115.68(17)
O1 Lu N2 154.8(4)
O2 Lu N2 85.5(3)
N4 Lu N2 108.05(16)
N1 Lu N2 57.48(17)
O1 Lu N3 91.0(4)
O2 Lu N3 95.0(3)
N4 Lu N3 57.73(17)
N1 Lu N3 168.79(18)
N2 Lu N3 114.20(17)
O1 Lu C35 17.2(4)
O2 Lu C35 87.6(5)
N4 Lu C35 97.0(4)
N1 Lu C35 81.1(3)
N2 Lu C35 137.6(3)
N3 Lu C35 108.0(3)
O1 Lu C39 87.2(7)
O2 Lu C39 17.1(4)
N4 Lu C39 135.5(3)
N1 Lu C39 108.8(3)
N2 Lu C39 96.1(5)
N3 Lu C39 78.5(3)
C35 Lu C39 88.7(6)
O1 Lu C22 86.7(4)
O2 Lu C22 123.6(3)
N4 Lu C22 28.93(17)
N1 Lu C22 144.28(18)
N2 Lu C22 115.86(17)
N3 Lu C22 28.88(17)
C35 Lu C22 102.7(3)
C39 Lu C22 106.8(3)
O1 Lu C5 126.0(4)
O2 Lu C5 86.7(3)
N4 Lu C5 116.90(17)
N1 Lu C5 28.65(17)
N2 Lu C5 28.93(17)
N3 Lu C5 142.98(18)
C35 Lu C5 109.0(3)
C39 Lu C5 102.4(4)
C22 Lu C5 136.96(16)
N2 P1 C6 102.5(3)
N2 P1 C12 103.3(3)
C6 P1 C12 98.2(3)
N4 P2 C23 104.5(3)
N4 P2 C29 101.2(3)
C23 P2 C29 98.4(3)
C1 N1 C5 119.2(6)
C1 N1 Lu 145.5(5)
C5 N1 Lu 95.1(3)
C5 N2 P1 117.8(5)
C5 N2 Lu 94.3(4)
P1 N2 Lu 142.6(3)
C18 N3 C22 119.4(6)
C18 N3 Lu 146.5(5)
C22 N3 Lu 93.7(3)
C22 N4 P2 117.0(5)
C22 N4 Lu 95.8(4)
P2 N4 Lu 142.7(3)
N1 C1 C2 123.2(7)
N1 C1 H1 118.4
C2 C1 H1 118.4
C1 C2 C3 117.5(6)
C1 C2 H2 121.2
C3 C2 H2 121.2
C4 C3 C2 120.9(6)
C4 C3 H3 119.5
C2 C3 H3 119.5
C3 C4 C5 119.4(7)
C3 C4 H4 120.3
C5 C4 H4 120.3
N1 C5 N2 112.7(5)
N1 C5 C4 119.6(6)
N2 C5 C4 127.6(6)
N1 C5 Lu 56.3(3)
N2 C5 Lu 56.7(3)
C4 C5 Lu 172.6(5)
C11 C6 C7 117.5(6)
C11 C6 P1 119.4(5)
C7 C6 P1 123.0(5)
C8 C7 C6 119.7(7)
C8 C7 H7 120.1
C6 C7 H7 120.1
C9 C8 C7 121.6(7)
C9 C8 H8 119.2
C7 C8 H8 119.2
C8 C9 C10 120.2(7)
C8 C9 H9 119.9
C10 C9 H9 119.9
C9 C10 C11 120.0(7)
C9 C10 H10 120.0
C11 C10 H10 120.0
C10 C11 C6 120.8(7)
C10 C11 H11 119.6
C6 C11 H11 119.6
C17 C12 C13 116.2(7)
C17 C12 P1 124.2(6)
C13 C12 P1 119.0(6)
C14 C13 C12 123.1(9)
C14 C13 H13 118.5
C12 C13 H13 118.5
C13 C14 C15 118.4(8)
C13 C14 H14 120.8
C15 C14 H14 120.8
C16 C15 C14 119.5(9)
C16 C15 H15 120.2
C14 C15 H15 120.2
C17 C16 C15 122.0(9)
C17 C16 H16 119.0
C15 C16 H16 119.0
C16 C17 C12 120.5(8)
C16 C17 H17 119.7
C12 C17 H17 119.7
C19 C18 N3 123.8(7)
C19 C18 H18 118.1
N3 C18 H18 118.1
C18 C19 C20 119.2(6)
C18 C19 H19 120.4
C20 C19 H19 120.4
C21 C20 C19 119.0(7)
C21 C20 H20 120.5
C19 C20 H20 120.5
C20 C21 C22 119.5(7)
C20 C21 H21 120.2
C22 C21 H21 120.2
N3 C22 N4 112.5(5)
N3 C22 C21 119.1(5)
N4 C22 C21 128.4(6)
N3 C22 Lu 57.4(3)
N4 C22 Lu 55.3(3)
C21 C22 Lu 173.7(5)
C24 C23 C28 117.5(7)
C24 C23 P2 123.5(5)
C28 C23 P2 118.6(6)
C25 C24 C23 119.4(8)
C25 C24 H24 120.3
C23 C24 H24 120.3
C26 C25 C24 122.2(10)
C26 C25 H25 118.9
C24 C25 H25 118.9
C25 C26 C27 120.2(9)
C25 C26 H26 119.9
C27 C26 H26 119.9
C26 C27 C28 119.3(8)
C26 C27 H27 120.3
C28 C27 H27 120.3
C27 C28 C23 121.2(8)
C27 C28 H28 119.4
C23 C28 H28 119.4
C30 C29 C34 118.3(6)
C30 C29 P2 122.8(5)
C34 C29 P2 118.8(5)
C29 C30 C31 120.5(7)
C29 C30 H30 119.8
C31 C30 H30 119.8
C32 C31 C30 120.6(7)
C32 C31 H31 119.7
C30 C31 H31 119.7
C31 C32 C33 120.3(7)
C31 C32 H32 119.9
C33 C32 H32 119.9
C32 C33 C34 119.9(7)
C32 C33 H33 120.1
C34 C33 H33 120.1
C29 C34 C33 120.4(7)
C29 C34 H34 119.8
C33 C34 H34 119.8
C35 Si1 C36 110.4(5)
C35 Si1 C37 111.4(5)
C36 Si1 C37 108.7(5)
C35 Si1 C38 111.0(5)
C36 Si1 C38 107.7(5)
C37 Si1 C38 107.5(5)
Si1 C35 Lu 119.5(7)
Si1 C35 H35A 107.4
Lu C35 H35A 107.4
Si1 C35 H35B 107.4
Lu C35 H35B 107.4
H35A C35 H35B 107.0
C43 O1 C46 109.6(6)
C43 O1 Lu 127.3(10)
C46 O1 Lu 122.0(10)
O1 C43 C44 108.3(6)
O1 C43 H43A 110.0
C44 C43 H43A 110.0
O1 C43 H43B 110.0
C44 C43 H43B 110.0
H43A C43 H43B 108.4
C43 C44 C45 106.2(6)
C43 C44 H44A 110.5
C45 C44 H44A 110.5
C43 C44 H44B 110.5
C45 C44 H44B 110.5
H44A C44 H44B 108.7
C46 C45 C44 106.6(5)
C46 C45 H45A 110.4
C44 C45 H45A 110.4
C46 C45 H45B 110.4
C44 C45 H45B 110.4
H45A C45 H45B 108.6
O1 C46 C45 108.4(5)
O1 C46 H46A 110.0
C45 C46 H46A 110.0
O1 C46 H46B 110.0
C45 C46 H46B 110.0
H46A C46 H46B 108.4
C39 Si2 C40 110.8(6)
C39 Si2 C41 109.9(6)
C40 Si2 C41 108.9(6)
C39 Si2 C42 110.4(6)
C40 Si2 C42 108.3(6)
C41 Si2 C42 108.6(6)
Si2 C39 Lu 117.9(9)
Si2 C39 H39A 107.8
Lu C39 H39A 107.8
Si2 C39 H39B 107.8
Lu C39 H39B 107.8
H39A C39 H39B 107.2
C47 O2 C50 109.5(5)
C47 O2 Lu 128.5(6)
C50 O2 Lu 121.2(6)
O2 C47 C48 108.2(5)
O2 C47 H47A 110.1
C48 C47 H47A 110.1
O2 C47 H47B 110.1
C48 C47 H47B 110.1
H47A C47 H47B 108.4
C47 C48 C49 106.0(6)
C47 C48 H48A 110.5
C49 C48 H48A 110.5
C47 C48 H48B 110.5
C49 C48 H48B 110.5
H48A C48 H48B 108.7
C50 C49 C48 106.4(5)
C50 C49 H49A 110.4
C48 C49 H49A 110.4
C50 C49 H49B 110.5
C48 C49 H49B 110.4
H49A C49 H49B 108.6
O2 C50 C49 108.4(5)
O2 C50 H50A 110.0
C49 C50 H50A 110.0
O2 C50 H50B 110.0
C49 C50 H50B 110.0
H50A C50 H50B 108.4

loop_
_geom_bond_atom_site_label_1
_geom_bond_atom_site_label_2
_geom_bond_distance
Lu O1 2.182(11)
Lu O2 2.229(7)
Lu N4 2.316(6)
Lu N1 2.350(5)
Lu N2 2.360(6)
Lu N3 2.367(5)
Lu C35 2.507(14)
Lu C39 2.55(2)
Lu C22 2.803(6)
Lu C5 2.814(6)
P1 N2 1.698(5)
P1 C6 1.833(6)
P1 C12 1.831(8)
P2 N4 1.714(6)
P2 C23 1.823(8)
P2 C29 1.833(6)
N1 C1 1.355(8)
N1 C5 1.355(8)
N2 C5 1.365(7)
N3 C18 1.339(8)
N3 C22 1.356(8)
N4 C22 1.363(7)
C1 C2 1.364(10)
C1 H1 0.9500
C2 C3 1.380(10)
C2 H2 0.9500
C3 C4 1.363(9)
C3 H3 0.9500
C4 C5 1.408(9)
C4 H4 0.9500
C6 C11 1.389(9)
C6 C7 1.406(9)
C7 C8 1.369(9)
C7 H7 0.9500
C8 C9 1.352(10)
C8 H8 0.9500
C9 C10 1.353(11)
C9 H9 0.9500
C10 C11 1.387(10)
C10 H10 0.9500
C11 H11 0.9500
C12 C17 1.388(10)
C12 C13 1.390(10)
C13 C14 1.366(12)
C13 H13 0.9500
C14 C15 1.376(13)
C14 H14 0.9500
C15 C16 1.354(13)
C15 H15 0.9500
C16 C17 1.356(11)
C16 H16 0.9500
C17 H17 0.9500
C18 C19 1.332(10)
C18 H18 0.9500
C19 C20 1.389(10)
C19 H19 0.9500
C20 C21 1.375(9)
C20 H20 0.9500
C21 C22 1.419(9)
C21 H21 0.9500
C23 C24 1.399(10)
C23 C28 1.388(10)
C24 C25 1.365(11)
C24 H24 0.9500
C25 C26 1.339(13)
C25 H25 0.9500
C26 C27 1.362(14)
C26 H26 0.9500
C27 C28 1.378(12)
C27 H27 0.9500
C28 H28 0.9500
C29 C30 1.387(9)
C29 C34 1.384(9)
C30 C31 1.394(9)
C30 H30 0.9500
C31 C32 1.349(10)
C31 H31 0.9500
C32 C33 1.372(11)
C32 H32 0.9500
C33 C34 1.402(10)
C33 H33 0.9500
C34 H34 0.9500
Si1 C35 1.838(7)
Si1 C36 1.879(7)
Si1 C37 1.872(7)
Si1 C38 1.886(7)
C35 H35A 0.9900
C35 H35B 0.9900
C36 H36A 0.9800
C36 H36B 0.9800
C36 H36C 0.9800
C37 H37A 0.9800
C37 H37B 0.9800
C37 H37C 0.9800
C38 H38A 0.9800
C38 H38B 0.9800
C38 H38C 0.9800
O1 C43 1.444(9)
O1 C46 1.459(9)
C43 C44 1.511(9)
C43 H43A 0.9900
C43 H43B 0.9900
C44 C45 1.515(9)
C44 H44A 0.9900
C44 H44B 0.9900
C45 C46 1.501(9)
C45 H45A 0.9900
C45 H45B 0.9900
C46 H46A 0.9900
C46 H46B 0.9900
Si2 C39 1.851(8)
Si2 C40 1.870(8)
Si2 C41 1.872(8)
Si2 C42 1.877(8)
C39 H39A 0.9900
C39 H39B 0.9900
C40 H40A 0.9800
C40 H40B 0.9800
C40 H40C 0.9800
C41 H41A 0.9800
C41 H41B 0.9800
C41 H41C 0.9800
C42 H42A 0.9800
C42 H42B 0.9800
C42 H42C 0.9800
O2 C47 1.439(8)
O2 C50 1.467(8)
C47 C48 1.513(8)
C47 H47A 0.9900
C47 H47B 0.9900
C48 C49 1.514(9)
C48 H48A 0.9900
C48 H48B 0.9900
C49 C50 1.491(8)
C49 H49A 0.9900
C49 H49B 0.9900
C50 H50A 0.9900
C50 H50B 0.9900
